data_7011698
loop_
_publ_author_name
'Rodr\'iguez, Montserrat'
'Llobet, Antoni'
'Corbella, Montserrat'
'M\"uller, Peter'
'Us\'on, Miguel Angel'
'Martell, Arthur E.'
'Reibenspies, Joseph'

_publ_section_title
;
 Solvent controlled nuclearity in Cu(ii) complexes linked by the
 CO32&#x2212; ligand: synthesis, structure and magnetic properties
;
_journal_issue 14
_journal_name_full 'Journal of the Chemical Society, Dalton Transactions'
_journal_page_first 2900
_journal_paper_doi 10.1039/b203057h
_journal_year 2002
_chemical_formula_moiety '[Cu3(m3-CO3)(ClO4)2(dpt)3(OH2)](ClO4)2'
_chemical_formula_sum 'C19 H55 Cl4 Cu3 N9 O21'
_chemical_formula_weight 1078.14
_chemical_name_systematic
; 
? 
;
_space_group_IT_number 61
_symmetry_cell_setting orthorhombic
_symmetry_space_group_name_Hall '-P 2ac 2ab'
_symmetry_space_group_name_H-M 'P b c a'
_atom_sites_solution_hydrogens geom
_atom_sites_solution_primary direct
_atom_sites_solution_secondary difmap
_audit_creation_method SHELXL-97
_cell_angle_alpha 90.00
_cell_angle_beta 90.00
_cell_angle_gamma 90.00
_cell_formula_units_Z 8
_cell_length_a 22.664(5)
_cell_length_b 21.033(4)
_cell_length_c 17.550(4)
_cell_measurement_reflns_used 5402
_cell_measurement_temperature 293(2)
_cell_measurement_theta_max 22.50
_cell_measurement_theta_min 2.26
_cell_volume 8366(3)
_computing_cell_refinement 'XSCANS (Bruker)'
_computing_data_collection 'XSCANS (Bruker)'
_computing_data_reduction 'XSCANS (Bruker)'
_computing_molecular_graphics 'SHELXL-Plus (Bruker)'
_computing_structure_refinement 'SHELXL-97 (Sheldrick, 1997)'
_computing_structure_solution 'SHELXS-97 (Sheldrick, 1990)'
_diffrn_ambient_temperature 293(2)
_diffrn_measured_fraction_theta_full 0.911
_diffrn_measured_fraction_theta_max 0.911
_diffrn_measurement_device_type 'Bruker P4'
_diffrn_measurement_method theta-2theta
_diffrn_radiation_monochromator graphite
_diffrn_radiation_source 'fine-focus sealed tube'
_diffrn_radiation_type MoK\a
_diffrn_radiation_wavelength 0.71073
_diffrn_reflns_av_R_equivalents 0.0000
_diffrn_reflns_av_sigmaI/netI 0.0159
_diffrn_reflns_limit_h_max 26
_diffrn_reflns_limit_h_min 0
_diffrn_reflns_limit_k_max 24
_diffrn_reflns_limit_k_min 0
_diffrn_reflns_limit_l_max 20
_diffrn_reflns_limit_l_min 0
_diffrn_reflns_number 7330
_diffrn_reflns_theta_full 25.01
_diffrn_reflns_theta_max 25.01
_diffrn_reflns_theta_min 2.04
_diffrn_standards_decay_% 1%
_diffrn_standards_interval_count 97
_diffrn_standards_number 3
_exptl_absorpt_coefficient_mu 1.852
_exptl_absorpt_correction_type none
_exptl_crystal_colour blue
_exptl_crystal_density_diffrn 1.712
_exptl_crystal_density_method 'not measured'
_exptl_crystal_description plate
_exptl_crystal_F_000 4440
_exptl_crystal_size_max 0.2
_exptl_crystal_size_mid 0.2
_exptl_crystal_size_min 0.1
_refine_diff_density_max 0.148
_refine_diff_density_min -0.303
_refine_diff_density_rms 0.019
_refine_ls_extinction_method none
_refine_ls_goodness_of_fit_ref 1.077
_refine_ls_hydrogen_treatment mixed
_refine_ls_matrix_type full
_refine_ls_number_parameters 605
_refine_ls_number_reflns 7330
_refine_ls_number_restraints 0
_refine_ls_restrained_S_all 1.077
_refine_ls_R_factor_all 0.0181
_refine_ls_R_factor_gt 0.0121
_refine_ls_shift/su_max 0.002
_refine_ls_shift/su_mean 0.000
_refine_ls_structure_factor_coef Fsqd
_refine_ls_weighting_details 'w=1/[\s^2^(Fo^2^)+(0.0137P)^2^+0.0000P] where P=(Fo^2^+2Fc^2^)/3'
_refine_ls_weighting_scheme calc
_refine_ls_wR_factor_gt 0.0281
_refine_ls_wR_factor_ref 0.0282
_reflns_number_gt 5712
_reflns_number_total 7330
_reflns_threshold_expression >2sigma(I)
_cod_data_source_file b203057h.txt
_cod_data_source_block am88
_cod_depositor_comments
;
The following automatic conversions were performed:
'_symmetry_cell_setting' value 'Orthorhombic' changed to 'orthorhombic'
according to '/home/saulius/struct/CIF-dictionaries/cif_core.dic'
dictionary named 'cif_core.dic' version 2.4.1 from 2010-06-29.

Automatic conversion script
Id: cif_fix_enum 1527 2010-12-29 10:47:43Z saulius 

The following automatic conversions were performed:

'_refine_ls_weighting_scheme' value 'calc
w=1/[\s^2^(Fo^2^)+(0.0137P)^2^+0.0000P] where P=(Fo^2^+2Fc^2^)/3' was
changed to 'calc'. New tag '_refine_ls_weighting_details' was
created. The value of the new tag was set to
'w=1/[\s^2^(Fo^2^)+(0.0137P)^2^+0.0000P] where P=(Fo^2^+2Fc^2^)/3'.

Automatic conversion script
Id: cif_fix_values 3143 2015-03-26 13:38:13Z robertas 
;
_cod_original_sg_symbol_H-M Pbca
_cod_database_code 7011698

loop_
_symmetry_equiv_pos_as_xyz
'x, y, z'
'-x+1/2, -y, z+1/2'
'-x, y+1/2, -z+1/2'
'x+1/2, -y+1/2, -z'
'-x, -y, -z'
'x-1/2, y, -z-1/2'
'x, -y-1/2, z-1/2'
'-x-1/2, y-1/2, z'

loop_
_atom_site_label
_atom_site_type_symbol
_atom_site_fract_x
_atom_site_fract_y
_atom_site_fract_z
_atom_site_U_iso_or_equiv
_atom_site_adp_type
_atom_site_occupancy
_atom_site_calc_flag
_atom_site_refinement_flags
_atom_site_disorder_assembly
_atom_site_disorder_group
Cu1 Cu 0.343038(6) 0.071275(7) 0.349439(8) 0.05619(4) Uani 1 d . . .
Cu2 Cu 0.169506(5) 0.153331(6) 0.465570(8) 0.05025(4) Uani 1 d . . .
Cu3 Cu 0.152005(6) -0.067009(5) 0.370596(7) 0.04602(4) Uani 1 d . . .
C1 C 0.21841(4) 0.04615(4) 0.39381(5) 0.03748(19) Uani 1 d . . .
O1 O 0.26118(3) 0.08493(3) 0.38728(4) 0.04837(16) Uani 1 d . . .
O2 O 0.17052(3) 0.06569(3) 0.42553(4) 0.04735(15) Uani 1 d . . .
O3 O 0.22235(3) -0.00976(3) 0.36484(4) 0.04812(16) Uani 1 d . . .
O4 O 0.32012(6) -0.00078(11) 0.25499(11) 0.1612(9) Uani 1 d . . .
H4OA H 0.3253(15) 0.0149(15) 0.207(2) 0.233(16) Uiso 1 d . . .
H4OB H 0.2818(14) -0.0081(15) 0.257(2) 0.257(16) Uiso 1 d . . .
O5 O 0.44418(6) -0.04280(7) 0.87068(8) 0.0909(3) Uani 1 d . . .
H5OC H 0.4673(10) -0.0135(11) 0.8936(13) 0.150(9) Uiso 1 d . . .
H5OD H 0.4235(11) -0.0634(11) 0.8987(13) 0.148(10) Uiso 1 d . . .
Cl1 Cl 0.085157(13) 0.061332(19) 0.59337(2) 0.07582(10) Uani 1 d . . .
O6 O 0.08817(4) 0.11489(4) 0.54374(5) 0.0732(2) Uani 1 d . . .
O7 O 0.05529(10) 0.06853(10) 0.66050(11) 0.0998(5) Uani 0.67 d P A 1
O8 O 0.05382(8) 0.01274(8) 0.54725(12) 0.0947(5) Uani 0.67 d P A 1
O9 O 0.14262(17) 0.03510(18) 0.60546(17) 0.0620(7) Uani 0.67 d P A 1
O7' O 0.08724(17) 0.09458(17) 0.6710(2) 0.0933(11) Uani 0.33 d P A 2
O8' O 0.03011(16) 0.03069(19) 0.5908(2) 0.0933(10) Uani 0.33 d P A 2
O9' O 0.1348(3) 0.0221(3) 0.5859(3) 0.0423(9) Uani 0.33 d P A 2
Cl2 Cl 0.257745(13) -0.184944(15) 0.346948(17) 0.06185(7) Uani 1 d . . .
O10 O 0.20529(4) -0.15964(5) 0.31854(6) 0.0834(3) Uani 1 d . . .
O11 O 0.23834(11) -0.23603(11) 0.40059(13) 0.0991(7) Uani 0.50 d P B 1
O12 O 0.29126(7) -0.21699(8) 0.29163(9) 0.0601(4) Uani 0.50 d P B 1
O13 O 0.29097(11) -0.14221(11) 0.39109(14) 0.0793(6) Uani 0.50 d P B 1
O11' O 0.26320(12) -0.25105(12) 0.33290(16) 0.1077(7) Uani 0.50 d P B 2
O12' O 0.30433(11) -0.15588(12) 0.29854(15) 0.1119(7) Uani 0.50 d P B 2
O13' O 0.27133(8) -0.15955(9) 0.41991(11) 0.0540(4) Uani 0.50 d P B 2
Cl3 Cl 0.406365(16) 0.167869(15) 0.510138(17) 0.06609(8) Uani 1 d . . .
O14 O 0.35625(6) 0.18914(7) 0.46890(9) 0.1295(4) Uani 1 d . . .
O15 O 0.45480(6) 0.17660(6) 0.46012(7) 0.1142(4) Uani 1 d . . .
O16 O 0.39196(7) 0.10400(8) 0.52803(9) 0.1437(5) Uani 1 d . . .
O17 O 0.41014(6) 0.20629(6) 0.57698(7) 0.1092(4) Uani 1 d . . .
Cl4 Cl 0.30434(2) -0.07042(2) 0.62704(4) 0.11118(17) Uani 1 d . . .
O20 O 0.28812(7) -0.10810(8) 0.56553(11) 0.1518(6) Uani 1 d . . .
O18 O 0.36973(12) -0.06459(12) 0.61879(14) 0.1306(8) Uani 0.67 d P C 1
O19 O 0.2796(3) -0.0105(4) 0.6297(3) 0.1060(11) Uani 0.67 d P C 1
O21 O 0.2951(2) -0.1036(2) 0.7006(3) 0.2245(19) Uani 0.67 d P C 1
O18' O 0.35403(16) -0.07704(18) 0.6699(2) 0.0907(9) Uani 0.33 d P C 2
O19' O 0.2943(6) -0.0094(8) 0.6019(6) 0.126(3) Uani 0.33 d P C 2
O21' O 0.2569(3) -0.0955(3) 0.6627(4) 0.164(2) Uani 0.33 d P C 2
N1 N 0.34847(5) -0.00353(6) 0.41788(8) 0.0834(3) Uani 1 d . . .
H1A H 0.3472 0.0113 0.4660 0.100 Uiso 1 calc R . .
H1B H 0.3154 -0.0265 0.4108 0.100 Uiso 1 calc R . .
N2 N 0.43178(5) 0.08097(6) 0.32514(7) 0.0824(3) Uani 1 d . . .
H2C H 0.4466 0.1076 0.3612 0.099 Uiso 1 calc R . .
N3 N 0.32519(5) 0.15383(6) 0.29946(6) 0.0875(4) Uani 1 d . . .
H3A H 0.2889 0.1497 0.2792 0.105 Uiso 1 calc R . .
H3B H 0.3219 0.1825 0.3373 0.105 Uiso 1 calc R . .
N4 N 0.23452(4) 0.13087(5) 0.53870(6) 0.0679(3) Uani 1 d . . .
H4A H 0.2321 0.0887 0.5467 0.081 Uiso 1 calc R . .
H4B H 0.2687 0.1377 0.5140 0.081 Uiso 1 calc R . .
N5 N 0.15110(4) 0.23923(4) 0.50867(8) 0.0683(3) Uani 1 d . . .
H5C H 0.1753 0.2665 0.4833 0.082 Uiso 1 calc R . .
N6 N 0.12810(5) 0.17697(5) 0.36884(7) 0.0810(3) Uani 1 d . . .
H6A H 0.1529 0.2020 0.3422 0.097 Uiso 1 calc R . .
H6B H 0.1235 0.1410 0.3417 0.097 Uiso 1 calc R . .
N7 N 0.13308(5) -0.03541(5) 0.26722(5) 0.0674(3) Uani 1 d . . .
H7A H 0.1069 -0.0036 0.2728 0.081 Uiso 1 calc R . .
H7B H 0.1663 -0.0180 0.2484 0.081 Uiso 1 calc R . .
N8 N 0.07688(4) -0.11886(4) 0.37258(6) 0.0575(2) Uani 1 d . . .
H8C H 0.0475 -0.0900 0.3798 0.069 Uiso 1 calc R . .
N9 N 0.17186(5) -0.07871(5) 0.47990(5) 0.0621(2) Uani 1 d . . .
H9A H 0.2112 -0.0843 0.4825 0.075 Uiso 1 calc R . .
H9B H 0.1640 -0.0416 0.5033 0.075 Uiso 1 calc R . .
C2 C 0.39836(8) -0.04796(6) 0.41367(15) 0.1252(8) Uani 1 d . . .
H2A H 0.3919 -0.0777 0.3723 0.150 Uiso 1 calc R . .
H2B H 0.4007 -0.0721 0.4607 0.150 Uiso 1 calc R . .
C3 C 0.45676(7) -0.01281(10) 0.40076(9) 0.1040(6) Uani 1 d . . .
H3C H 0.4631 0.0153 0.4438 0.125 Uiso 1 calc R . .
H3D H 0.4882 -0.0441 0.4015 0.125 Uiso 1 calc R . .
C4 C 0.46299(8) 0.02422(7) 0.33222(11) 0.1066(6) Uani 1 d . . .
H4C H 0.5045 0.0340 0.3262 0.128 Uiso 1 calc R . .
H4D H 0.4519 -0.0027 0.2897 0.128 Uiso 1 calc R . .
C5 C 0.44373(7) 0.11164(7) 0.25060(12) 0.1208(8) Uani 1 d . . .
H5A H 0.4861 0.1139 0.2429 0.145 Uiso 1 calc R . .
H5B H 0.4274 0.0854 0.2104 0.145 Uiso 1 calc R . .
C6 C 0.41887(8) 0.17603(10) 0.24444(10) 0.1095(6) Uani 1 d . . .
H6C H 0.4331 0.2003 0.2877 0.131 Uiso 1 calc R . .
H6D H 0.4355 0.1955 0.1991 0.131 Uiso 1 calc R . .
C7 C 0.36112(8) 0.18357(8) 0.24127(9) 0.1066(6) Uani 1 d . . .
H7C H 0.3478 0.1678 0.1922 0.128 Uiso 1 calc R . .
H7D H 0.3531 0.2289 0.2424 0.128 Uiso 1 calc R . .
C8 C 0.24053(8) 0.16078(8) 0.61414(7) 0.0866(5) Uani 1 d . . .
H8A H 0.2800 0.1533 0.6334 0.104 Uiso 1 calc R . .
H8B H 0.2128 0.1413 0.6492 0.104 Uiso 1 calc R . .
C9 C 0.22925(8) 0.23086(7) 0.61083(8) 0.0900(5) Uani 1 d . . .
H9C H 0.2561 0.2499 0.5743 0.108 Uiso 1 calc R . .
H9D H 0.2376 0.2493 0.6604 0.108 Uiso 1 calc R . .
C10 C 0.16607(6) 0.24718(6) 0.58832(12) 0.0905(6) Uani 1 d . . .
H10A H 0.1396 0.2209 0.6183 0.109 Uiso 1 calc R . .
H10B H 0.1586 0.2911 0.6022 0.109 Uiso 1 calc R . .
C11 C 0.09108(6) 0.26507(6) 0.49730(14) 0.1157(8) Uani 1 d . . .
H11A H 0.0625 0.2366 0.5203 0.139 Uiso 1 calc R . .
H11B H 0.0880 0.3059 0.5226 0.139 Uiso 1 calc R . .
C12 C 0.07752(7) 0.27274(7) 0.41605(12) 0.0983(6) Uani 1 d . . .
H12A H 0.1083 0.2982 0.3928 0.118 Uiso 1 calc R . .
H12B H 0.0408 0.2961 0.4113 0.118 Uiso 1 calc R . .
C13 C 0.07167(7) 0.20847(8) 0.37025(14) 0.1315(9) Uani 1 d . . .
H13A H 0.0426 0.1813 0.3944 0.158 Uiso 1 calc R . .
H13B H 0.0587 0.2172 0.3186 0.158 Uiso 1 calc R . .
C14 C 0.10911(5) -0.07896(6) 0.20688(7) 0.0595(3) Uani 1 d . . .
H14A H 0.0997 -0.0546 0.1615 0.071 Uiso 1 calc R . .
H14B H 0.1387 -0.1103 0.1935 0.071 Uiso 1 calc R . .
C15 C 0.05494(6) -0.11168(7) 0.23517(8) 0.0791(4) Uani 1 d . . .
H15A H 0.0259 -0.0794 0.2473 0.095 Uiso 1 calc R . .
H15B H 0.0390 -0.1369 0.1937 0.095 Uiso 1 calc R . .
C16 C 0.06120(6) -0.15225(7) 0.30027(11) 0.0951(5) Uani 1 d . . .
H16A H 0.0915 -0.1836 0.2894 0.114 Uiso 1 calc R . .
H16B H 0.0244 -0.1749 0.3079 0.114 Uiso 1 calc R . .
C17 C 0.06866(7) -0.16641(6) 0.43364(9) 0.0783(4) Uani 1 d . . .
H17A H 0.0948 -0.2022 0.4248 0.094 Uiso 1 calc R . .
H17B H 0.0284 -0.1820 0.4325 0.094 Uiso 1 calc R . .
C18 C 0.08139(7) -0.13828(10) 0.51025(9) 0.1161(8) Uani 1 d . . .
H18A H 0.0622 -0.0971 0.5135 0.139 Uiso 1 calc R . .
H18B H 0.0640 -0.1654 0.5490 0.139 Uiso 1 calc R . .
C19 C 0.14436(7) -0.13018(8) 0.52735(8) 0.0960(5) Uani 1 d . . .
H19A H 0.1648 -0.1699 0.5180 0.115 Uiso 1 calc R . .
H19B H 0.1490 -0.1198 0.5809 0.115 Uiso 1 calc R . .

loop_
_atom_site_aniso_label
_atom_site_aniso_U_11
_atom_site_aniso_U_22
_atom_site_aniso_U_33
_atom_site_aniso_U_23
_atom_site_aniso_U_13
_atom_site_aniso_U_12
Cu1 0.05055(8) 0.06543(8) 0.05259(8) -0.01900(6) 0.01076(6) -0.00839(6)
Cu2 0.04031(6) 0.04823(7) 0.06221(8) 0.00523(6) -0.00014(6) -0.00050(5)
Cu3 0.05170(7) 0.04134(6) 0.04503(7) 0.00725(5) 0.00398(5) -0.00005(5)
C1 0.0535(5) 0.0339(4) 0.0251(4) -0.0001(3) -0.0078(4) -0.0025(4)
O1 0.0366(3) 0.0539(4) 0.0546(4) -0.0079(3) 0.0033(3) -0.0136(3)
O2 0.0447(4) 0.0513(4) 0.0461(4) -0.0026(3) 0.0055(3) 0.0067(3)
O3 0.0419(4) 0.0441(4) 0.0583(4) -0.0052(3) 0.0059(3) -0.0091(3)
O4 0.0729(8) 0.286(2) 0.1242(12) -0.1421(15) 0.0137(7) -0.0226(10)
O5 0.0936(8) 0.0843(7) 0.0947(8) 0.0017(7) 0.0007(7) 0.0007(6)
Cl1 0.04747(15) 0.1052(3) 0.0748(2) 0.0343(2) 0.00838(13) 0.00355(16)
O6 0.0729(5) 0.0749(6) 0.0719(5) -0.0004(5) -0.0009(4) -0.0005(4)
O7 0.1076(15) 0.1025(14) 0.0892(12) 0.0078(11) 0.0108(11) 0.0109(11)
O8 0.0980(12) 0.0810(11) 0.1050(13) 0.0063(10) -0.0098(11) -0.0038(9)
O9 0.0614(13) 0.0714(17) 0.0531(18) -0.0012(11) 0.0007(11) 0.0048(11)
O7' 0.086(2) 0.084(2) 0.110(3) 0.000(2) -0.002(2) -0.0269(18)
O8' 0.097(3) 0.106(3) 0.077(2) -0.0117(19) 0.0147(18) 0.008(2)
O9' 0.0470(19) 0.052(2) 0.028(2) -0.0036(15) -0.0063(14) 0.0020(15)
Cl2 0.05513(16) 0.06887(18) 0.06154(16) -0.00234(15) -0.00532(12) 0.00958(13)
O10 0.0824(6) 0.0848(6) 0.0830(6) 0.0009(5) 0.0000(5) 0.0018(5)
O11 0.1000(16) 0.1063(17) 0.0910(15) -0.0055(13) 0.0021(12) -0.0002(13)
O12 0.0632(9) 0.0554(10) 0.0617(9) 0.0047(8) 0.0008(7) -0.0071(8)
O13 0.0816(16) 0.0777(15) 0.0787(15) 0.0081(12) 0.0079(11) -0.0043(11)
O11' 0.1101(18) 0.0964(17) 0.1166(19) -0.0042(15) -0.0111(15) 0.0055(15)
O12' 0.1098(17) 0.1142(19) 0.1116(18) 0.0023(15) 0.0023(16) -0.0036(15)
O13' 0.0529(11) 0.0514(11) 0.0576(12) -0.0033(9) -0.0034(8) 0.0015(8)
Cl3 0.0852(2) 0.05667(16) 0.05642(15) -0.00017(13) -0.01018(14) -0.01061(14)
O14 0.1267(11) 0.1327(11) 0.1292(11) -0.0017(9) -0.0021(9) 0.0002(9)
O15 0.1116(9) 0.1188(10) 0.1123(9) 0.0014(8) -0.0025(8) -0.0003(7)
O16 0.1460(12) 0.1401(12) 0.1449(12) -0.0038(10) 0.0031(11) -0.0003(10)
O17 0.1098(9) 0.1085(8) 0.1094(9) 0.0006(7) -0.0017(7) 0.0007(7)
Cl4 0.1129(4) 0.0677(2) 0.1530(5) -0.0365(3) -0.0436(4) -0.0033(2)
O20 0.1419(13) 0.1559(14) 0.1576(14) 0.0081(12) 0.0052(11) 0.0031(11)
O18 0.136(2) 0.143(2) 0.1133(18) 0.0129(15) 0.0131(15) -0.0066(15)
O19 0.112(3) 0.0955(17) 0.110(3) 0.001(2) 0.0042(16) -0.0059(17)
O21 0.202(4) 0.257(4) 0.215(5) 0.009(4) -0.035(3) 0.003(3)
O18' 0.070(2) 0.096(2) 0.106(3) -0.012(2) -0.0123(19) 0.0059(17)
O19' 0.123(7) 0.108(4) 0.147(9) 0.016(6) -0.030(5) -0.005(5)
O21' 0.193(7) 0.154(5) 0.144(5) -0.005(4) 0.041(5) -0.023(5)
N1 0.0667(7) 0.0786(8) 0.1048(9) -0.0149(7) 0.0149(6) 0.0282(6)
N2 0.0602(6) 0.1041(9) 0.0830(8) -0.0220(7) -0.0037(6) 0.0198(6)
N3 0.0882(8) 0.1163(10) 0.0578(7) 0.0444(7) 0.0084(6) -0.0176(7)
N4 0.0521(5) 0.0813(7) 0.0702(6) -0.0160(5) 0.0054(5) 0.0017(5)
N5 0.0519(5) 0.0482(5) 0.1048(9) 0.0049(6) 0.0241(5) -0.0168(4)
N6 0.0870(8) 0.0591(6) 0.0969(8) 0.0049(6) -0.0361(7) -0.0256(6)
N7 0.0801(7) 0.0689(6) 0.0531(5) 0.0094(5) -0.0039(5) -0.0174(5)
N8 0.0428(4) 0.0474(5) 0.0824(7) 0.0216(5) 0.0163(5) 0.0110(4)
N9 0.0766(6) 0.0690(6) 0.0409(5) 0.0088(4) 0.0019(4) -0.0011(5)
C2 0.1003(12) 0.0347(6) 0.241(2) 0.0315(10) 0.0594(14) 0.0119(7)
C3 0.0839(10) 0.1591(17) 0.0691(9) -0.0001(10) 0.0011(8) 0.0634(11)
C4 0.1114(13) 0.0713(9) 0.1370(16) -0.0536(10) 0.0555(11) -0.0075(9)
C5 0.1101(12) 0.0667(9) 0.1854(18) -0.0111(10) 0.1230(13) -0.0022(8)
C6 0.1021(12) 0.1418(17) 0.0847(11) 0.0283(11) 0.0394(10) 0.0012(12)
C7 0.1388(15) 0.0898(11) 0.0912(10) 0.0048(9) 0.0816(11) -0.0520(10)
C8 0.1075(11) 0.1170(12) 0.0354(6) -0.0326(7) -0.0028(7) -0.0039(9)
C9 0.1169(12) 0.0865(10) 0.0666(8) -0.0274(8) 0.0236(8) -0.0348(9)
C10 0.0577(8) 0.0448(6) 0.1690(18) -0.0210(8) 0.0524(9) -0.0027(6)
C11 0.0574(8) 0.0396(7) 0.250(3) 0.0228(10) 0.0432(12) 0.0202(5)
C12 0.0672(9) 0.0590(8) 0.1686(18) 0.0494(10) -0.0217(10) 0.0086(6)
C13 0.0661(9) 0.0839(11) 0.245(3) 0.0779(14) -0.0572(12) 0.0100(8)
C14 0.0542(6) 0.0702(7) 0.0541(6) 0.0086(6) 0.0088(5) 0.0094(5)
C15 0.0620(7) 0.1026(11) 0.0727(8) -0.0489(8) -0.0025(7) 0.0141(7)
C16 0.0691(8) 0.0639(8) 0.1524(16) 0.0097(9) -0.0460(10) 0.0141(7)
C17 0.0825(9) 0.0629(8) 0.0893(10) 0.0433(7) 0.0038(7) -0.0039(7)
C18 0.0800(10) 0.1673(18) 0.1011(13) 0.0944(13) 0.0483(9) 0.0150(10)
C19 0.1038(11) 0.1265(13) 0.0576(7) 0.0670(9) -0.0010(8) 0.0223(10)

loop_
_atom_type_symbol
_atom_type_description
_atom_type_scat_dispersion_real
_atom_type_scat_dispersion_imag
_atom_type_scat_source
C C 0.0033 0.0016 'International Tables Vol C Tables 4.2.6.8 and 6.1.1.4'
H H 0.0000 0.0000 'International Tables Vol C Tables 4.2.6.8 and 6.1.1.4'
N N 0.0061 0.0033 'International Tables Vol C Tables 4.2.6.8 and 6.1.1.4'
O O 0.0106 0.0060 'International Tables Vol C Tables 4.2.6.8 and 6.1.1.4'
Cl Cl 0.1484 0.1585 'International Tables Vol C Tables 4.2.6.8 and 6.1.1.4'
Cu Cu 0.3201 1.2651 'International Tables Vol C Tables 4.2.6.8 and 6.1.1.4'

loop_
_geom_angle_atom_site_label_1
_geom_angle_atom_site_label_2
_geom_angle_atom_site_label_3
_geom_angle
_geom_angle_site_symmetry_1
_geom_angle_site_symmetry_3
_geom_angle_publ_flag
N1 Cu1 N3 166.72(5) . . ?
N1 Cu1 O1 88.30(4) . . ?
N3 Cu1 O1 80.30(4) . . ?
N1 Cu1 N2 98.21(5) . . ?
N3 Cu1 N2 91.20(5) . . ?
O1 Cu1 N2 164.06(4) . . ?
N1 Cu1 O4 85.86(8) . . ?
N3 Cu1 O4 102.20(8) . . ?
O1 Cu1 O4 97.16(4) . . ?
N2 Cu1 O4 97.80(5) . . ?
O2 Cu2 N6 86.30(4) . . ?
O2 Cu2 N5 168.50(3) . . ?
N6 Cu2 N5 89.92(5) . . ?
O2 Cu2 N4 89.96(4) . . ?
N6 Cu2 N4 160.57(5) . . ?
N5 Cu2 N4 97.10(5) . . ?
O2 Cu2 O6 84.22(3) . . ?
N6 Cu2 O6 101.84(4) . . ?
N5 Cu2 O6 85.93(3) . . ?
N4 Cu2 O6 96.73(4) . . ?
N7 Cu3 N9 167.50(4) . . ?
N7 Cu3 O3 85.66(4) . . ?
N9 Cu3 O3 86.72(4) . . ?
N7 Cu3 N8 90.82(4) . . ?
N9 Cu3 N8 96.16(4) . . ?
O3 Cu3 N8 175.19(3) . . ?
N7 Cu3 O10 91.82(4) . . ?
N9 Cu3 O10 98.56(4) . . ?
O3 Cu3 O10 93.81(3) . . ?
N8 Cu3 O10 89.58(4) . . ?
O1 C1 O3 119.90(9) . . ?
O1 C1 O2 118.47(8) . . ?
O3 C1 O2 121.49(8) . . ?
C1 O1 Cu1 130.35(6) . . ?
C1 O2 Cu2 117.53(6) . . ?
C1 O3 Cu3 118.41(6) . . ?
Cu1 O4 H4OA 113(2) . . ?
Cu1 O4 H4OB 108(2) . . ?
H4OA O4 H4OB 103(3) . . ?
H5OC O5 H5OD 116(2) . . ?
O7 Cl1 O9' 122.9(3) . . ?
O7 Cl1 O8' 68.82(17) . . ?
O9' Cl1 O8' 116.0(3) . . ?
O7 Cl1 O6 117.56(9) . . ?
O9' Cl1 O6 111.7(3) . . ?
O8' Cl1 O6 112.67(16) . . ?
O7 Cl1 O9 111.46(16) . . ?
O9' Cl1 O9 19.24(19) . . ?
O8' Cl1 O9 129.5(2) . . ?
O6 Cl1 O9 110.60(17) . . ?
O7 Cl1 O8 108.01(13) . . ?
O9' Cl1 O8 85.82(19) . . ?
O8' Cl1 O8 40.71(13) . . ?
O6 Cl1 O8 103.52(8) . . ?
O9 Cl1 O8 104.54(13) . . ?
O7 Cl1 O7' 36.73(12) . . ?
O9' Cl1 O7' 109.1(2) . . ?
O8' Cl1 O7' 105.4(2) . . ?
O6 Cl1 O7' 100.42(15) . . ?
O9 Cl1 O7' 90.94(18) . . ?
O8 Cl1 O7' 144.47(15) . . ?
Cl1 O6 Cu2 129.99(5) . . ?
O10 Cl2 O12 113.39(8) . . ?
O10 Cl2 O13 114.18(11) . . ?
O12 Cl2 O13 113.46(12) . . ?
O10 Cl2 O11' 112.74(11) . . ?
O12 Cl2 O11' 50.36(12) . . ?
O13 Cl2 O11' 132.57(14) . . ?
O10 Cl2 O13' 111.30(9) . . ?
O12 Cl2 O13' 133.29(10) . . ?
O13 Cl2 O13' 31.45(8) . . ?
O11' Cl2 O13' 120.43(13) . . ?
O10 Cl2 O12' 104.13(11) . . ?
O12 Cl2 O12' 54.44(11) . . ?
O13 Cl2 O12' 70.82(14) . . ?
O11' Cl2 O12' 104.01(16) . . ?
O13' Cl2 O12' 101.91(13) . . ?
O10 Cl2 O11 104.41(10) . . ?
O12 Cl2 O11 104.44(12) . . ?
O13 Cl2 O11 105.68(13) . . ?
O11' Cl2 O11 55.25(14) . . ?
O13' Cl2 O11 76.49(12) . . ?
O12' Cl2 O11 149.82(14) . . ?
Cl2 O10 Cu3 125.88(6) . . ?
O15 Cl3 O16 115.99(9) . . ?
O15 Cl3 O14 105.26(8) . . ?
O16 Cl3 O14 103.14(9) . . ?
O15 Cl3 O17 112.91(7) . . ?
O16 Cl3 O17 111.61(9) . . ?
O14 Cl3 O17 106.77(8) . . ?
O21' Cl4 O18' 111.3(4) . . ?
O21' Cl4 O19' 112.4(5) . . ?
O18' Cl4 O19' 114.2(6) . . ?
O21' Cl4 O19 91.0(4) . . ?
O18' Cl4 O19 114.3(3) . . ?
O19' Cl4 O19 24.7(4) . . ?
O21' Cl4 O20 85.8(3) . . ?
O18' Cl4 O20 126.15(17) . . ?
O19' Cl4 O20 103.9(6) . . ?
O19 Cl4 O20 116.1(3) . . ?
O21' Cl4 O21 45.6(3) . . ?
O18' Cl4 O21 65.7(2) . . ?
O19' Cl4 O21 134.0(5) . . ?
O19 Cl4 O21 110.1(3) . . ?
O20 Cl4 O21 111.8(2) . . ?
O21' Cl4 O18 150.0(4) . . ?
O18' Cl4 O18 40.63(18) . . ?
O19' Cl4 O18 93.2(5) . . ?
O19 Cl4 O18 109.3(3) . . ?
O20 Cl4 O18 103.54(13) . . ?
O21 Cl4 O18 105.3(2) . . ?
C2 N1 Cu1 121.48(10) . . ?
C2 N1 H1A 107.0 . . ?
Cu1 N1 H1A 107.0 . . ?
C2 N1 H1B 107.0 . . ?
Cu1 N1 H1B 107.0 . . ?
H1A N1 H1B 106.7 . . ?
C4 N2 C5 111.01(12) . . ?
C4 N2 Cu1 113.04(11) . . ?
C5 N2 Cu1 113.75(10) . . ?
C4 N2 H2C 106.1 . . ?
C5 N2 H2C 106.1 . . ?
Cu1 N2 H2C 106.1 . . ?
C7 N3 Cu1 125.04(11) . . ?
C7 N3 H3A 106.1 . . ?
Cu1 N3 H3A 106.1 . . ?
C7 N3 H3B 106.1 . . ?
Cu1 N3 H3B 106.1 . . ?
H3A N3 H3B 106.3 . . ?
C8 N4 Cu2 122.78(9) . . ?
C8 N4 H4A 106.6 . . ?
Cu2 N4 H4A 106.6 . . ?
C8 N4 H4B 106.6 . . ?
Cu2 N4 H4B 106.6 . . ?
H4A N4 H4B 106.6 . . ?
C10 N5 C11 107.66(13) . . ?
C10 N5 Cu2 114.84(8) . . ?
C11 N5 Cu2 118.19(9) . . ?
C10 N5 H5C 104.9 . . ?
C11 N5 H5C 104.9 . . ?
Cu2 N5 H5C 104.9 . . ?
C13 N6 Cu2 121.04(12) . . ?
C13 N6 H6A 107.1 . . ?
Cu2 N6 H6A 107.1 . . ?
C13 N6 H6B 107.1 . . ?
Cu2 N6 H6B 107.1 . . ?
H6A N6 H6B 106.8 . . ?
C14 N7 Cu3 121.33(8) . . ?
C14 N7 H7A 107.0 . . ?
Cu3 N7 H7A 107.0 . . ?
C14 N7 H7B 107.0 . . ?
Cu3 N7 H7B 107.0 . . ?
H7A N7 H7B 106.7 . . ?
C17 N8 C16 105.55(11) . . ?
C17 N8 Cu3 118.92(8) . . ?
C16 N8 Cu3 116.06(8) . . ?
C17 N8 H8C 105.0 . . ?
C16 N8 H8C 105.0 . . ?
Cu3 N8 H8C 105.0 . . ?
C19 N9 Cu3 122.08(9) . . ?
C19 N9 H9A 106.8 . . ?
Cu3 N9 H9A 106.8 . . ?
C19 N9 H9B 106.8 . . ?
Cu3 N9 H9B 106.8 . . ?
H9A N9 H9B 106.7 . . ?
N1 C2 C3 111.43(11) . . ?
N1 C2 H2A 109.3 . . ?
C3 C2 H2A 109.3 . . ?
N1 C2 H2B 109.3 . . ?
C3 C2 H2B 109.3 . . ?
H2A C2 H2B 108.0 . . ?
C4 C3 C2 117.96(16) . . ?
C4 C3 H3C 107.8 . . ?
C2 C3 H3C 107.8 . . ?
C4 C3 H3D 107.8 . . ?
C2 C3 H3D 107.8 . . ?
H3C C3 H3D 107.2 . . ?
N2 C4 C3 119.23(13) . . ?
N2 C4 H4C 107.5 . . ?
C3 C4 H4C 107.5 . . ?
N2 C4 H4D 107.5 . . ?
C3 C4 H4D 107.5 . . ?
H4C C4 H4D 107.0 . . ?
C6 C5 N2 113.28(12) . . ?
C6 C5 H5A 108.9 . . ?
N2 C5 H5A 108.9 . . ?
C6 C5 H5B 108.9 . . ?
N2 C5 H5B 108.9 . . ?
H5A C5 H5B 107.7 . . ?
C7 C6 C5 119.58(18) . . ?
C7 C6 H6C 107.4 . . ?
C5 C6 H6C 107.4 . . ?
C7 C6 H6D 107.4 . . ?
C5 C6 H6D 107.4 . . ?
H6C C6 H6D 107.0 . . ?
C6 C7 N3 118.44(17) . . ?
C6 C7 H7C 107.7 . . ?
N3 C7 H7C 107.7 . . ?
C6 C7 H7D 107.7 . . ?
N3 C7 H7D 107.7 . . ?
H7C C7 H7D 107.1 . . ?
N4 C8 C9 111.72(12) . . ?
N4 C8 H8A 109.3 . . ?
C9 C8 H8A 109.3 . . ?
N4 C8 H8B 109.3 . . ?
C9 C8 H8B 109.3 . . ?
H8A C8 H8B 107.9 . . ?
C8 C9 C10 113.08(13) . . ?
C8 C9 H9C 109.0 . . ?
C10 C9 H9C 109.0 . . ?
C8 C9 H9D 109.0 . . ?
C10 C9 H9D 109.0 . . ?
H9C C9 H9D 107.8 . . ?
N5 C10 C9 116.36(11) . . ?
N5 C10 H10A 108.2 . . ?
C9 C10 H10A 108.2 . . ?
N5 C10 H10B 108.2 . . ?
C9 C10 H10B 108.2 . . ?
H10A C10 H10B 107.3 . . ?
C12 C11 N5 111.37(14) . . ?
C12 C11 H11A 109.4 . . ?
N5 C11 H11A 109.4 . . ?
C12 C11 H11B 109.4 . . ?
N5 C11 H11B 109.4 . . ?
H11A C11 H11B 108.0 . . ?
C11 C12 C13 114.73(12) . . ?
C11 C12 H12A 108.6 . . ?
C13 C12 H12A 108.6 . . ?
C11 C12 H12B 108.6 . . ?
C13 C12 H12B 108.6 . . ?
H12A C12 H12B 107.6 . . ?
N6 C13 C12 109.14(12) . . ?
N6 C13 H13A 109.9 . . ?
C12 C13 H13A 109.9 . . ?
N6 C13 H13B 109.9 . . ?
C12 C13 H13B 109.9 . . ?
H13A C13 H13B 108.3 . . ?
C15 C14 N7 110.13(9) . . ?
C15 C14 H14A 109.6 . . ?
N7 C14 H14A 109.6 . . ?
C15 C14 H14B 109.6 . . ?
N7 C14 H14B 109.6 . . ?
H14A C14 H14B 108.1 . . ?
C16 C15 C14 117.28(12) . . ?
C16 C15 H15A 108.0 . . ?
C14 C15 H15A 108.0 . . ?
C16 C15 H15B 108.0 . . ?
C14 C15 H15B 108.0 . . ?
H15A C15 H15B 107.2 . . ?
C15 C16 N8 114.90(12) . . ?
C15 C16 H16A 108.5 . . ?
N8 C16 H16A 108.5 . . ?
C15 C16 H16B 108.5 . . ?
N8 C16 H16B 108.5 . . ?
H16A C16 H16B 107.5 . . ?
N8 C17 C18 111.07(12) . . ?
N8 C17 H17A 109.4 . . ?
C18 C17 H17A 109.4 . . ?
N8 C17 H17B 109.4 . . ?
C18 C17 H17B 109.4 . . ?
H17A C17 H17B 108.0 . . ?
C19 C18 C17 114.63(14) . . ?
C19 C18 H18A 108.6 . . ?
C17 C18 H18A 108.6 . . ?
C19 C18 H18B 108.6 . . ?
C17 C18 H18B 108.6 . . ?
H18A C18 H18B 107.6 . . ?
C18 C19 N9 111.96(10) . . ?
C18 C19 H19A 109.2 . . ?
N9 C19 H19A 109.2 . . ?
C18 C19 H19B 109.2 . . ?
N9 C19 H19B 109.2 . . ?
H19A C19 H19B 107.9 . . ?

loop_
_geom_bond_atom_site_label_1
_geom_bond_atom_site_label_2
_geom_bond_distance
_geom_bond_site_symmetry_2
_geom_bond_publ_flag
Cu1 N1 1.9832(13) . ?
Cu1 N3 1.9870(11) . ?
Cu1 O1 1.9914(7) . ?
Cu1 N2 2.0660(12) . ?
Cu1 O4 2.3051(12) . ?
Cu2 O2 1.9729(8) . ?
Cu2 N6 2.0025(11) . ?
Cu2 N5 2.0025(11) . ?
Cu2 N4 2.0104(11) . ?
Cu2 O6 2.4360(10) . ?
Cu3 N7 1.9791(10) . ?
Cu3 N9 1.9857(10) . ?
Cu3 O3 2.0006(7) . ?
Cu3 N8 2.0223(9) . ?
Cu3 O10 2.4676(10) . ?
C1 O1 1.2720(11) . ?
C1 O3 1.2842(11) . ?
C1 O2 1.2872(11) . ?
O4 H4OA 0.91(3) . ?
O4 H4OB 0.88(3) . ?
O5 H5OC 0.90(2) . ?
O5 H5OD 0.80(2) . ?
Cl1 O7 1.3672(19) . ?
Cl1 O9' 1.401(7) . ?
Cl1 O8' 1.405(4) . ?
Cl1 O6 1.4256(10) . ?
Cl1 O9 1.430(4) . ?
Cl1 O8 1.4846(19) . ?
Cl1 O7' 1.531(4) . ?
Cl2 O10 1.3946(10) . ?
Cl2 O12 1.4049(17) . ?
Cl2 O13 1.405(3) . ?
Cl2 O11' 1.418(2) . ?
Cl2 O13' 1.4212(19) . ?
Cl2 O12' 1.487(3) . ?
Cl2 O11 1.495(2) . ?
Cl3 O15 1.4174(13) . ?
Cl3 O16 1.4176(17) . ?
Cl3 O14 1.4192(15) . ?
Cl3 O17 1.4270(13) . ?
Cl4 O21' 1.352(7) . ?
Cl4 O18' 1.361(3) . ?
Cl4 O19' 1.376(16) . ?
Cl4 O19 1.381(8) . ?
Cl4 O20 1.3887(18) . ?
Cl4 O21 1.482(5) . ?
Cl4 O18 1.494(3) . ?
N1 C2 1.4688(17) . ?
N1 H1A 0.9000 . ?
N1 H1B 0.9000 . ?
N2 C4 1.3929(19) . ?
N2 C5 1.484(2) . ?
N2 H2C 0.9100 . ?
N3 C7 1.4482(14) . ?
N3 H3A 0.9000 . ?
N3 H3B 0.9000 . ?
N4 C8 1.4721(14) . ?
N4 H4A 0.9000 . ?
N4 H4B 0.9000 . ?
N5 C10 1.448(2) . ?
N5 C11 1.4783(16) . ?
N5 H5C 0.9100 . ?
N6 C13 1.4406(19) . ?
N6 H6A 0.9000 . ?
N6 H6B 0.9000 . ?
N7 C14 1.5018(16) . ?
N7 H7A 0.9000 . ?
N7 H7B 0.9000 . ?
N8 C17 1.4777(14) . ?
N8 C16 1.493(2) . ?
N8 H8C 0.9100 . ?
N9 C19 1.5013(16) . ?
N9 H9A 0.9000 . ?
N9 H9B 0.9000 . ?
C2 C3 1.533(2) . ?
C2 H2A 0.9700 . ?
C2 H2B 0.9700 . ?
C3 C4 1.440(2) . ?
C3 H3C 0.9700 . ?
C3 H3D 0.9700 . ?
C4 H4C 0.9700 . ?
C4 H4D 0.9700 . ?
C5 C6 1.471(2) . ?
C5 H5A 0.9700 . ?
C5 H5B 0.9700 . ?
C6 C7 1.320(2) . ?
C6 H6C 0.9700 . ?
C6 H6D 0.9700 . ?
C7 H7C 0.9700 . ?
C7 H7D 0.9700 . ?
C8 C9 1.497(2) . ?
C8 H8A 0.9700 . ?
C8 H8B 0.9700 . ?
C9 C10 1.525(2) . ?
C9 H9C 0.9700 . ?
C9 H9D 0.9700 . ?
C10 H10A 0.9700 . ?
C10 H10B 0.9700 . ?
C11 C12 1.468(3) . ?
C11 H11A 0.9700 . ?
C11 H11B 0.9700 . ?
C12 C13 1.578(3) . ?
C12 H12A 0.9700 . ?
C12 H12B 0.9700 . ?
C13 H13A 0.9700 . ?
C13 H13B 0.9700 . ?
C14 C15 1.4925(18) . ?
C14 H14A 0.9700 . ?
C14 H14B 0.9700 . ?
C15 C16 1.433(2) . ?
C15 H15A 0.9700 . ?
C15 H15B 0.9700 . ?
C16 H16A 0.9700 . ?
C16 H16B 0.9700 . ?
C17 C18 1.497(2) . ?
C17 H17A 0.9700 . ?
C17 H17B 0.9700 . ?
C18 C19 1.468(2) . ?
C18 H18A 0.9700 . ?
C18 H18B 0.9700 . ?
C19 H19A 0.9700 . ?
C19 H19B 0.9700 . ?

loop_
_geom_hbond_atom_site_label_D
_geom_hbond_atom_site_label_H
_geom_hbond_atom_site_label_A
_geom_hbond_distance_DH
_geom_hbond_distance_HA
_geom_hbond_distance_DA
_geom_hbond_angle_DHA
_geom_hbond_site_symmetry_A
O5 H5OC O8' 0.90(2) 1.72(2) 2.576(4) 157(2) 6_657
